data_7055932
loop_
_publ_author_name
'Rend\'on-Nava, David'
'Mendoza-Espinosa, Daniel'
'Negr\'on-Silva, Guillermo E.'
'T\'ellez-Arreola, Jos\'e Luis'
'Mart\'inez-Torres, Ata\'ulfo'
'Valdez-Calder\'on, Alejandro'
'Gonz\'alez-Montiel, Simplicio'

_publ_section_title
;
 Chrysin functionalized NHC--Au(i) complexes: synthesis, characterization
 and effects on the nematode Caenorhabditis elegans
;
_journal_issue 5
_journal_name_full 'New J. Chem.'
_journal_page_first 2013
_journal_paper_doi 10.1039/C6NJ03299K
_journal_volume 41
_journal_year 2017
_chemical_formula_moiety 'C31 H30 Au Br N2 O4'
_chemical_formula_sum 'C31 H30 Au Br N2 O4'
_chemical_formula_weight 771.45
_chemical_name_systematic
; 
 ? 
;
_space_group_IT_number 14
_symmetry_cell_setting monoclinic
_symmetry_space_group_name_Hall '-P 2yn'
_symmetry_space_group_name_H-M 'P 1 21/n 1'
_atom_sites_solution_hydrogens geom
_atom_sites_solution_primary direct
_atom_sites_solution_secondary difmap
_audit_creation_method SHELXL-97
_audit_update_record
;
2016-10-11 deposited with the CCDC.
2017-01-11 downloaded from the CCDC.
;
_cell_angle_alpha 90.00
_cell_angle_beta 91.0802(13)
_cell_angle_gamma 90.00
_cell_formula_units_Z 4
_cell_length_a 9.1831(6)
_cell_length_b 10.8161(6)
_cell_length_c 29.4087(15)
_cell_measurement_reflns_used 500
_cell_measurement_temperature 293(2)
_cell_measurement_theta_max 25
_cell_measurement_theta_min 2
_cell_volume 2920.5(3)
_computing_cell_refinement CrisAlisPro
_computing_data_collection 'Agilent Gemini'
_computing_data_reduction CrisAlisPro
_computing_molecular_graphics ORTEP
_computing_publication_material ORTEP
_computing_structure_refinement 'SHELXL-97 (Sheldrick, 1997)'
_computing_structure_solution 'SHELXS-97 (Sheldrick, 1990)'
_diffrn_ambient_temperature 293(2)
_diffrn_detector_area_resol_mean 'not recorded'
_diffrn_measured_fraction_theta_full 0.882
_diffrn_measured_fraction_theta_max 0.883
_diffrn_measurement_device_type 'phi and omega scans'
_diffrn_measurement_method 'not recorded'
_diffrn_radiation_monochromator graphite
_diffrn_radiation_source 'fine-focus sealed tube'
_diffrn_radiation_type CuK\a
_diffrn_radiation_wavelength 1.54178
_diffrn_reflns_av_R_equivalents 0.0264
_diffrn_reflns_av_sigmaI/netI 0.0277
_diffrn_reflns_limit_h_max 11
_diffrn_reflns_limit_h_min -10
_diffrn_reflns_limit_k_max 12
_diffrn_reflns_limit_k_min -13
_diffrn_reflns_limit_l_max 33
_diffrn_reflns_limit_l_min -37
_diffrn_reflns_number 12410
_diffrn_reflns_theta_full 78.59
_diffrn_reflns_theta_max 78.59
_diffrn_reflns_theta_min 3.01
_diffrn_standards_number 'not recorded'
_exptl_absorpt_coefficient_mu 11.377
_exptl_absorpt_correction_T_max 0.568
_exptl_absorpt_correction_T_min 0.382
_exptl_absorpt_correction_type multi-scan
_exptl_absorpt_process_details Sadabs
_exptl_crystal_colour Yellow
_exptl_crystal_density_diffrn 1.755
_exptl_crystal_density_method 'not measured'
_exptl_crystal_description Needle
_exptl_crystal_F_000 1504
_exptl_crystal_size_max 0.11
_exptl_crystal_size_mid 0.08
_exptl_crystal_size_min 0.05
_refine_diff_density_max 1.171
_refine_diff_density_min -0.722
_refine_diff_density_rms 0.094
_refine_ls_extinction_method none
_refine_ls_goodness_of_fit_ref 1.083
_refine_ls_hydrogen_treatment constr
_refine_ls_matrix_type full
_refine_ls_number_parameters 352
_refine_ls_number_reflns 5546
_refine_ls_number_restraints 0
_refine_ls_restrained_S_all 1.083
_refine_ls_R_factor_all 0.0480
_refine_ls_R_factor_gt 0.0419
_refine_ls_shift/su_max 0.006
_refine_ls_shift/su_mean 0.001
_refine_ls_structure_factor_coef Fsqd
_refine_ls_weighting_details 'calc w=1/[\s^2^(Fo^2^)+(0.0580P)^2^+4.5663P] where P=(Fo^2^+2Fc^2^)/3'
_refine_ls_weighting_scheme calc
_refine_ls_wR_factor_gt 0.1117
_refine_ls_wR_factor_ref 0.1169
_reflns_number_gt 4851
_reflns_number_total 5546
_reflns_threshold_expression >2sigma(I)
_cod_data_source_file c6nj03299k1.cif
_cod_data_source_block dm-60
_cod_depositor_comments
;
The following automatic conversions were performed:

'_symmetry_cell_setting' value 'Monoclinic' changed to 'monoclinic'
according to
/usr/data/users/saulius/crontab/automatic-downloads/rss-feeds/RSC/lib/dictionaries/cif_core.dic
dictionary named 'cif_core.dic' version 2.4.2 from 2011-04-26.

Automatic conversion script
Id: cif_fix_values 4268 2015-11-12 08:31:59Z antanas 

 Adding full bibliography for 7055931--7055932.cif.
;
_cod_original_sg_symbol_H-M 'P 21/n'
_cod_database_code 7055932

loop_
_symmetry_equiv_pos_as_xyz
'x, y, z'
'-x+1/2, y+1/2, -z+1/2'
'-x, -y, -z'
'x-1/2, -y-1/2, z-1/2'

loop_
_atom_site_label
_atom_site_type_symbol
_atom_site_fract_x
_atom_site_fract_y
_atom_site_fract_z
_atom_site_U_iso_or_equiv
_atom_site_adp_type
_atom_site_occupancy
_atom_site_symmetry_multiplicity
_atom_site_calc_flag
_atom_site_refinement_flags
Au1 Au 0.95337(3) 0.66171(2) 0.194610(7) 0.05610(11) Uani 1 1 d .
Br1 Br 1.09538(10) 0.83845(9) 0.21465(3) 0.0859(3) Uani 1 1 d .
O2 O -0.1613(10) 0.8867(6) -0.04926(18) 0.106(2) Uani 1 1 d .
O1 O 0.1051(10) 0.8064(6) -0.05629(17) 0.104(2) Uani 1 1 d .
H1A H 0.0251 0.8301 -0.0656 0.156 Uiso 1 1 calc R
N2 N 0.7016(6) 0.4860(5) 0.19603(18) 0.0606(12) Uani 1 1 d .
N1 N 0.8752(5) 0.4136(4) 0.15535(17) 0.0538(10) Uani 1 1 d .
O4 O 0.3601(6) 0.7141(5) 0.07933(17) 0.0740(13) Uani 1 1 d .
C9 C 1.1446(11) 0.4553(7) 0.0643(2) 0.082(2) Uani 1 1 d .
H9A H 1.1514 0.4939 0.0362 0.099 Uiso 1 1 calc R
C30 C -0.5428(12) 1.0300(10) 0.1715(4) 0.105(3) Uani 1 1 d .
H30A H -0.6082 1.0538 0.1936 0.126 Uiso 1 1 calc R
O3 O -0.1139(6) 0.8805(5) 0.08855(16) 0.0743(13) Uani 1 1 d .
C3 C 0.7677(9) 0.3250(6) 0.1556(3) 0.0703(17) Uani 1 1 d .
H3A H 0.7693 0.2488 0.1410 0.084 Uiso 1 1 calc R
C11 C 0.8823(11) 0.5319(8) 0.0691(3) 0.088(2) Uani 1 1 d .
H11A H 0.8044 0.5270 0.0904 0.132 Uiso 1 1 calc R
H11B H 0.8522 0.4943 0.0409 0.132 Uiso 1 1 calc R
H11C H 0.9065 0.6170 0.0639 0.132 Uiso 1 1 calc R
C15 C 0.4693(7) 0.6014(8) 0.1946(2) 0.0678(16) Uani 1 1 d .
H15A H 0.4173 0.6662 0.2104 0.081 Uiso 1 1 calc R
H15B H 0.4085 0.5281 0.1946 0.081 Uiso 1 1 calc R
C23 C 0.2341(11) 0.7633(7) 0.0114(2) 0.080(2) Uani 1 1 d .
H23A H 0.3140 0.7384 -0.0053 0.096 Uiso 1 1 calc R
C16 C 0.4919(8) 0.6420(6) 0.1452(2) 0.0656(16) Uani 1 1 d .
H16A H 0.5688 0.7034 0.1440 0.079 Uiso 1 1 calc R
H16B H 0.5197 0.5717 0.1269 0.079 Uiso 1 1 calc R
C20 C -0.0016(10) 0.8412(6) 0.0615(2) 0.0719(19) Uani 1 1 d .
C2 C 0.6586(8) 0.3706(7) 0.1816(3) 0.0704(17) Uani 1 1 d .
H2A H 0.5716 0.3311 0.1882 0.085 Uiso 1 1 calc R
C7 C 1.2621(10) 0.3914(8) 0.0809(3) 0.086(3) Uani 1 1 d .
C28 C -0.3034(9) 0.9602(8) 0.1500(3) 0.083(2) Uani 1 1 d .
H28A H -0.2085 0.9383 0.1582 0.100 Uiso 1 1 calc R
C17 C 0.3533(9) 0.6950(7) 0.1277(2) 0.0689(16) Uani 1 1 d .
H17A H 0.2738 0.6392 0.1343 0.083 Uiso 1 1 calc R
H17B H 0.3349 0.7731 0.1427 0.083 Uiso 1 1 calc R
C27 C -0.3464(9) 0.9589(6) 0.1045(3) 0.0736(18) Uani 1 1 d .
C29 C -0.4014(10) 0.9942(10) 0.1838(4) 0.102(3) Uani 1 1 d .
H29A H -0.3723 0.9929 0.2142 0.122 Uiso 1 1 calc R
C1 C 0.8322(6) 0.5104(5) 0.17991(19) 0.0525(12) Uani 1 1 d .
C19 C 0.1213(9) 0.8016(7) 0.0849(2) 0.0715(18) Uani 1 1 d .
H19A H 0.1259 0.8027 0.1165 0.086 Uiso 1 1 calc R
C14 C 0.6085(8) 0.5737(7) 0.2208(2) 0.0694(17) Uani 1 1 d .
H14A H 0.6617 0.6500 0.2261 0.083 Uiso 1 1 calc R
H14B H 0.5850 0.5389 0.2502 0.083 Uiso 1 1 calc R
C25 C -0.2616(12) 0.9187(7) 0.0242(3) 0.088(3) Uani 1 1 d .
H25A H -0.3513 0.9431 0.0122 0.106 Uiso 1 1 calc R
C21 C -0.0127(11) 0.8416(6) 0.0148(2) 0.075(2) Uani 1 1 d .
C12 C 1.1151(12) 0.2795(11) 0.1937(3) 0.104(3) Uani 1 1 d .
H12A H 1.2062 0.2407 0.2014 0.156 Uiso 1 1 calc R
H12B H 1.0398 0.2181 0.1919 0.156 Uiso 1 1 calc R
H12C H 1.0918 0.3391 0.2167 0.156 Uiso 1 1 calc R
C31 C -0.5830(12) 1.0295(9) 0.1277(4) 0.106(3) Uani 1 1 d .
H31A H -0.6773 1.0528 0.1195 0.127 Uiso 1 1 calc R
C32 C -0.4871(12) 0.9953(8) 0.0946(4) 0.099(3) Uani 1 1 d .
H32A H -0.5186 0.9968 0.0643 0.118 Uiso 1 1 calc R
C5 C 1.1266(8) 0.3431(6) 0.1488(3) 0.0677(16) Uani 1 1 d .
C6 C 1.2521(9) 0.3384(7) 0.1233(3) 0.080(2) Uani 1 1 d .
H6A H 1.3331 0.2975 0.1354 0.096 Uiso 1 1 calc R
C24 C -0.1477(12) 0.8821(7) -0.0068(2) 0.085(3) Uani 1 1 d .
C4 C 1.0083(7) 0.4071(5) 0.13022(19) 0.0565(13) Uani 1 1 d .
C13 C 1.3988(14) 0.3807(11) 0.0524(4) 0.129(5) Uani 1 1 d .
H13A H 1.3841 0.4240 0.0242 0.193 Uiso 1 1 calc R
H13B H 1.4183 0.2951 0.0464 0.193 Uiso 1 1 calc R
H13C H 1.4800 0.4162 0.0688 0.193 Uiso 1 1 calc R
C26 C -0.2423(10) 0.9184(6) 0.0694(3) 0.0758(19) Uani 1 1 d .
C10 C 1.0133(8) 0.4652(6) 0.0880(2) 0.0643(15) Uani 1 1 d .
C18 C 0.2385(10) 0.7598(6) 0.0596(2) 0.0701(18) Uani 1 1 d .
C22 C 0.1074(12) 0.8048(7) -0.0103(2) 0.081(2) Uani 1 1 d .

loop_
_atom_site_aniso_label
_atom_site_aniso_U_11
_atom_site_aniso_U_22
_atom_site_aniso_U_33
_atom_site_aniso_U_23
_atom_site_aniso_U_13
_atom_site_aniso_U_12
Au1 0.05490(16) 0.06685(17) 0.04659(14) -0.00780(9) 0.00193(10) -0.00068(10)
Br1 0.0802(5) 0.0962(6) 0.0817(5) -0.0322(4) 0.0081(4) -0.0169(4)
O2 0.178(7) 0.081(3) 0.059(3) 0.002(2) -0.043(4) -0.013(4)
O1 0.175(7) 0.093(4) 0.044(2) -0.007(2) -0.004(3) -0.034(4)
N2 0.052(3) 0.070(3) 0.060(3) -0.004(2) 0.004(2) 0.000(2)
N1 0.052(2) 0.055(2) 0.054(2) 0.000(2) 0.004(2) -0.002(2)
O4 0.086(3) 0.075(3) 0.061(2) -0.003(2) 0.014(3) 0.001(3)
C9 0.118(7) 0.075(4) 0.055(3) -0.015(3) 0.029(4) -0.028(5)
C30 0.091(6) 0.097(6) 0.126(8) -0.022(6) -0.007(6) 0.019(5)
O3 0.084(3) 0.084(3) 0.055(2) 0.006(2) -0.013(2) 0.011(3)
C3 0.072(4) 0.063(4) 0.076(4) -0.006(3) 0.003(4) -0.002(3)
C11 0.111(7) 0.086(5) 0.065(4) 0.012(4) -0.017(4) -0.004(5)
C15 0.058(4) 0.081(4) 0.064(4) -0.005(3) 0.008(3) 0.002(3)
C23 0.123(7) 0.063(4) 0.055(3) -0.007(3) 0.021(4) -0.014(4)
C16 0.063(4) 0.068(4) 0.066(4) -0.003(3) 0.010(3) -0.001(3)
C20 0.100(6) 0.062(4) 0.054(3) 0.006(3) -0.003(4) -0.008(4)
C2 0.059(4) 0.076(4) 0.076(4) -0.002(3) 0.008(3) -0.010(3)
C7 0.085(5) 0.082(5) 0.091(5) -0.034(4) 0.037(5) -0.022(4)
C28 0.068(4) 0.089(5) 0.091(5) -0.011(4) -0.019(4) 0.017(4)
C17 0.081(4) 0.068(4) 0.058(3) -0.005(3) 0.008(3) 0.005(3)
C27 0.077(5) 0.059(3) 0.084(4) 0.002(3) -0.026(4) -0.001(3)
C29 0.079(5) 0.116(7) 0.109(7) -0.034(6) -0.024(5) 0.025(5)
C1 0.052(3) 0.055(3) 0.050(3) 0.000(2) -0.002(2) -0.004(2)
C19 0.093(5) 0.075(4) 0.046(3) 0.003(3) -0.003(3) 0.006(4)
C14 0.061(4) 0.088(5) 0.060(3) -0.008(3) 0.007(3) 0.003(3)
C25 0.120(7) 0.064(4) 0.079(5) 0.003(3) -0.046(5) -0.008(4)
C21 0.123(7) 0.056(3) 0.046(3) 0.003(2) -0.010(4) -0.022(4)
C12 0.097(7) 0.132(8) 0.083(5) 0.027(6) -0.011(5) 0.026(6)
C31 0.086(6) 0.086(6) 0.145(9) -0.014(6) -0.028(7) 0.016(5)
C32 0.107(7) 0.080(5) 0.108(7) 0.002(5) -0.045(6) 0.003(5)
C5 0.067(4) 0.072(4) 0.065(4) -0.005(3) 0.002(3) 0.009(3)
C6 0.063(4) 0.082(5) 0.096(6) -0.019(4) 0.006(4) 0.003(3)
C24 0.143(8) 0.055(3) 0.057(4) 0.001(3) -0.026(5) -0.020(4)
C4 0.066(3) 0.055(3) 0.049(3) -0.005(2) 0.006(3) -0.003(3)
C13 0.123(9) 0.134(8) 0.132(9) -0.050(7) 0.074(8) -0.036(7)
C26 0.092(5) 0.058(3) 0.077(4) 0.008(3) -0.027(4) -0.007(3)
C10 0.083(4) 0.062(3) 0.048(3) -0.009(2) 0.003(3) -0.011(3)
C18 0.096(5) 0.058(3) 0.056(3) 0.000(3) 0.004(4) -0.008(3)
C22 0.140(8) 0.061(4) 0.043(3) -0.002(3) -0.004(4) -0.026(4)

loop_
_atom_type_symbol
_atom_type_description
_atom_type_scat_dispersion_real
_atom_type_scat_dispersion_imag
_atom_type_scat_source
C C 0.0181 0.0091 'International Tables Vol C Tables 4.2.6.8 and 6.1.1.4'
H H 0.0000 0.0000 'International Tables Vol C Tables 4.2.6.8 and 6.1.1.4'
Au Au -4.4197 7.2980 'International Tables Vol C Tables 4.2.6.8 and 6.1.1.4'
Br Br -0.6763 1.2805 'International Tables Vol C Tables 4.2.6.8 and 6.1.1.4'
N N 0.0311 0.0180 'International Tables Vol C Tables 4.2.6.8 and 6.1.1.4'
O O 0.0492 0.0322 'International Tables Vol C Tables 4.2.6.8 and 6.1.1.4'

loop_
_geom_angle_atom_site_label_1
_geom_angle_atom_site_label_2
_geom_angle_atom_site_label_3
_geom_angle
C1 Au1 Br1 178.03(16)
C22 O1 H1A 109.5
C1 N2 C2 109.1(5)
C1 N2 C14 125.8(6)
C2 N2 C14 124.8(6)
C1 N1 C3 108.9(5)
C1 N1 C4 125.3(5)
C3 N1 C4 125.7(5)
C18 O4 C17 115.3(6)
C7 C9 C10 122.7(7)
C7 C9 H9A 118.7
C10 C9 H9A 118.7
C31 C30 C29 119.2(11)
C31 C30 H30A 120.4
C29 C30 H30A 120.4
C26 O3 C20 120.4(6)
C2 C3 N1 106.6(6)
C2 C3 H3A 126.7
N1 C3 H3A 126.7
C10 C11 H11A 109.5
C10 C11 H11B 109.5
H11A C11 H11B 109.5
C10 C11 H11C 109.5
H11A C11 H11C 109.5
H11B C11 H11C 109.5
C14 C15 C16 114.3(6)
C14 C15 H15A 108.7
C16 C15 H15A 108.7
C14 C15 H15B 108.7
C16 C15 H15B 108.7
H15A C15 H15B 107.6
C22 C23 C18 118.4(8)
C22 C23 H23A 120.8
C18 C23 H23A 120.8
C17 C16 C15 108.0(6)
C17 C16 H16A 110.1
C15 C16 H16A 110.1
C17 C16 H16B 110.1
C15 C16 H16B 110.1
H16A C16 H16B 108.4
C19 C20 C21 123.0(8)
C19 C20 O3 115.0(6)
C21 C20 O3 122.1(8)
C3 C2 N2 107.0(6)
C3 C2 H2A 126.5
N2 C2 H2A 126.5
C9 C7 C6 118.0(7)
C9 C7 C13 119.7(10)
C6 C7 C13 122.3(11)
C29 C28 C27 120.7(8)
C29 C28 H28A 119.7
C27 C28 H28A 119.7
O4 C17 C16 110.3(6)
O4 C17 H17A 109.6
C16 C17 H17A 109.6
O4 C17 H17B 109.6
C16 C17 H17B 109.6
H17A C17 H17B 108.1
C32 C27 C28 116.8(9)
C32 C27 C26 123.4(8)
C28 C27 C26 119.8(7)
C28 C29 C30 119.8(10)
C28 C29 H29A 120.1
C30 C29 H29A 120.1
N2 C1 N1 108.4(5)
N2 C1 Au1 125.7(4)
N1 C1 Au1 125.7(4)
C20 C19 C18 117.9(6)
C20 C19 H19A 121.1
C18 C19 H19A 121.1
N2 C14 C15 111.6(6)
N2 C14 H14A 109.3
C15 C14 H14A 109.3
N2 C14 H14B 109.3
C15 C14 H14B 109.3
H14A C14 H14B 108.0
C26 C25 C24 122.6(9)
C26 C25 H25A 118.7
C24 C25 H25A 118.7
C20 C21 C22 118.8(9)
C20 C21 C24 119.0(9)
C22 C21 C24 122.2(7)
C5 C12 H12A 109.5
C5 C12 H12B 109.5
H12A C12 H12B 109.5
C5 C12 H12C 109.5
H12A C12 H12C 109.5
H12B C12 H12C 109.5
C30 C31 C32 121.1(10)
C30 C31 H31A 119.5
C32 C31 H31A 119.5
C31 C32 C27 122.4(10)
C31 C32 H32A 118.8
C27 C32 H32A 118.8
C4 C5 C6 117.2(7)
C4 C5 C12 120.5(7)
C6 C5 C12 122.3(8)
C7 C6 C5 122.9(9)
C7 C6 H6A 118.5
C5 C6 H6A 118.5
O2 C24 C25 123.6(10)
O2 C24 C21 121.1(10)
C25 C24 C21 115.3(6)
C5 C4 C10 122.4(6)
C5 C4 N1 119.1(6)
C10 C4 N1 118.5(6)
C7 C13 H13A 109.5
C7 C13 H13B 109.5
H13A C13 H13B 109.5
C7 C13 H13C 109.5
H13A C13 H13C 109.5
H13B C13 H13C 109.5
C25 C26 O3 120.6(9)
C25 C26 C27 127.9(9)
O3 C26 C27 111.4(6)
C4 C10 C9 116.8(7)
C4 C10 C11 120.5(7)
C9 C10 C11 122.7(7)
O4 C18 C19 122.2(6)
O4 C18 C23 116.7(7)
C19 C18 C23 121.1(8)
O1 C22 C23 117.5(9)
O1 C22 C21 121.8(10)
C23 C22 C21 120.7(6)

loop_
_geom_bond_atom_site_label_1
_geom_bond_atom_site_label_2
_geom_bond_distance
Au1 C1 2.021(6)
Au1 Br1 2.3819(9)
O2 C24 1.255(9)
O1 C22 1.351(8)
O1 H1A 0.8200
N2 C1 1.325(7)
N2 C2 1.375(9)
N2 C14 1.478(8)
N1 C1 1.336(7)
N1 C3 1.376(9)
N1 C4 1.442(8)
O4 C18 1.343(10)
O4 C17 1.440(8)
C9 C7 1.364(14)
C9 C10 1.408(11)
C9 H9A 0.9300
C30 C31 1.332(16)
C30 C29 1.395(14)
C30 H30A 0.9300
O3 C26 1.360(10)
O3 C20 1.381(10)
C3 C2 1.363(10)
C3 H3A 0.9300
C11 C10 1.501(12)
C11 H11A 0.9600
C11 H11B 0.9600
C11 H11C 0.9600
C15 C14 1.510(10)
C15 C16 1.536(9)
C15 H15A 0.9700
C15 H15B 0.9700
C23 C22 1.392(14)
C23 C18 1.418(10)
C23 H23A 0.9300
C16 C17 1.480(11)
C16 H16A 0.9700
C16 H16B 0.9700
C20 C19 1.378(12)
C20 C21 1.377(10)
C2 H2A 0.9300
C7 C6 1.377(14)
C7 C13 1.527(11)
C28 C29 1.401(13)
C28 C27 1.389(11)
C28 H28A 0.9300
C17 H17A 0.9700
C17 H17B 0.9700
C27 C32 1.377(13)
C27 C26 1.486(12)
C29 H29A 0.9300
C19 C18 1.395(11)
C19 H19A 0.9300
C14 H14A 0.9700
C14 H14B 0.9700
C25 C26 1.337(11)
C25 C24 1.455(14)
C25 H25A 0.9300
C21 C22 1.397(13)
C21 C24 1.449(14)
C12 C5 1.494(11)
C12 H12A 0.9600
C12 H12B 0.9600
C12 H12C 0.9600
C31 C32 1.377(15)
C31 H31A 0.9300
C32 H32A 0.9300
C5 C4 1.391(10)
C5 C6 1.388(10)
C6 H6A 0.9300
C4 C10 1.392(9)
C13 H13A 0.9600
C13 H13B 0.9600
C13 H13C 0.9600

loop_
_geom_torsion_atom_site_label_1
_geom_torsion_atom_site_label_2
_geom_torsion_atom_site_label_3
_geom_torsion_atom_site_label_4
_geom_torsion
C1 N1 C3 C2 -0.6(8)
C4 N1 C3 C2 -176.8(6)
C14 C15 C16 C17 -166.2(6)
C26 O3 C20 C19 -178.1(6)
C26 O3 C20 C21 1.8(10)
N1 C3 C2 N2 0.6(9)
C1 N2 C2 C3 -0.3(9)
C14 N2 C2 C3 172.9(7)
C10 C9 C7 C6 -2.2(11)
C10 C9 C7 C13 177.7(7)
C18 O4 C17 C16 178.8(6)
C15 C16 C17 O4 -169.7(6)
C29 C28 C27 C32 1.6(13)
C29 C28 C27 C26 -177.9(8)
C27 C28 C29 C30 -1.5(16)
C31 C30 C29 C28 0.9(17)
C2 N2 C1 N1 0.0(8)
C14 N2 C1 N1 -173.2(6)
C2 N2 C1 Au1 -175.0(5)
C14 N2 C1 Au1 11.8(9)
C3 N1 C1 N2 0.4(7)
C4 N1 C1 N2 176.6(6)
C3 N1 C1 Au1 175.4(5)
C4 N1 C1 Au1 -8.4(9)
Br1 Au1 C1 N2 54(5)
Br1 Au1 C1 N1 -120(5)
C21 C20 C19 C18 -0.3(11)
O3 C20 C19 C18 179.6(6)
C1 N2 C14 C15 115.7(7)
C2 N2 C14 C15 -56.4(9)
C16 C15 C14 N2 -51.8(9)
C19 C20 C21 C22 -2.5(11)
O3 C20 C21 C22 177.7(6)
C19 C20 C21 C24 178.5(7)
O3 C20 C21 C24 -1.4(10)
C29 C30 C31 C32 -0.4(17)
C30 C31 C32 C27 0.6(16)
C28 C27 C32 C31 -1.1(13)
C26 C27 C32 C31 178.3(8)
C9 C7 C6 C5 2.6(12)
C13 C7 C6 C5 -177.3(8)
C4 C5 C6 C7 -1.3(11)
C12 C5 C6 C7 176.8(9)
C26 C25 C24 O2 -176.8(8)
C26 C25 C24 C21 1.8(11)
C20 C21 C24 O2 178.3(7)
C22 C21 C24 O2 -0.7(11)
C20 C21 C24 C25 -0.4(10)
C22 C21 C24 C25 -179.3(6)
C6 C5 C4 C10 -0.4(10)
C12 C5 C4 C10 -178.5(8)
C6 C5 C4 N1 179.5(6)
C12 C5 C4 N1 1.4(11)
C1 N1 C4 C5 100.7(7)
C3 N1 C4 C5 -83.7(9)
C1 N1 C4 C10 -79.3(8)
C3 N1 C4 C10 96.2(8)
C24 C25 C26 O3 -1.5(12)
C24 C25 C26 C27 176.8(7)
C20 O3 C26 C25 -0.3(10)
C20 O3 C26 C27 -178.9(6)
C32 C27 C26 C25 5.2(13)
C28 C27 C26 C25 -175.4(8)
C32 C27 C26 O3 -176.3(7)
C28 C27 C26 O3 3.1(10)
C5 C4 C10 C9 0.7(10)
N1 C4 C10 C9 -179.2(5)
C5 C4 C10 C11 179.3(7)
N1 C4 C10 C11 -0.6(9)
C7 C9 C10 C4 0.6(10)
C7 C9 C10 C11 -177.9(7)
C17 O4 C18 C19 8.4(10)
C17 O4 C18 C23 -171.3(6)
C20 C19 C18 O4 -176.8(7)
C20 C19 C18 C23 2.8(11)
C22 C23 C18 O4 177.1(6)
C22 C23 C18 C19 -2.5(11)
C18 C23 C22 O1 -179.5(6)
C18 C23 C22 C21 -0.3(10)
C20 C21 C22 O1 -178.1(6)
C24 C21 C22 O1 0.9(10)
C20 C21 C22 C23 2.7(10)
C24 C21 C22 C23 -178.3(7)
